data_1519265
loop_
_publ_author_name
'Coles, Simon J.'
'Hursthouse, Michael B.'
'Mayer, Thomas A.'
'Threlfall, Terry L.'

_publ_section_title
;
 2-(4-Amino-benzenesulfonylamino)-3H-thiazol-1-ylium
 2-Methyl-imidazolidine solvate
;
_journal_name_full 'Crystal Structure Report Archive'
_journal_page_first 194
_journal_year 2000
_chemical_formula_sum 'C13 H17 N5 O2 S2'
_chemical_formula_weight 339.44
_space_group_IT_number 14
_symmetry_cell_setting monoclinic
_symmetry_space_group_name_Hall '-P 2yn'
_symmetry_space_group_name_H-M 'P 1 21/n 1'
_atom_sites_solution_hydrogens geom
_atom_sites_solution_primary direct
_atom_sites_solution_secondary difmap
_cell_angle_alpha 90.00
_cell_angle_beta 101.92(3)
_cell_angle_gamma 90.00
_cell_formula_units_Z 4
_cell_length_a 12.179(2)
_cell_length_b 9.6098(19)
_cell_length_c 13.353(3)
_cell_measurement_temperature 150(2)
_cell_measurement_theta_max 25.03
_cell_measurement_theta_min 2.96
_cell_volume 1529.1(5)
_computing_cell_refinement 'DENZO & COLLECT'
_computing_data_collection 'DENZO (Otwinowski & Minor, 1997) & COLLECT (Hooft, 1998)'
_computing_data_reduction 'DENZO & COLLECT'
_computing_structure_refinement 'SHELXL-97 (Sheldrick, 1997)'
_computing_structure_solution 'SHELXS-97 (Sheldrick, 1997)'
_diffrn_ambient_temperature 150(2)
_diffrn_detector_area_resol_mean 9.091
_diffrn_measured_fraction_theta_full 0.997
_diffrn_measured_fraction_theta_max 0.997
_diffrn_measurement_device_type 'Nonius KappaCCD'
_diffrn_measurement_method '\f and \w scans'
_diffrn_radiation_monochromator graphite
_diffrn_radiation_source 'Nonius FR591 rotating anode'
_diffrn_radiation_type MoK\a
_diffrn_radiation_wavelength 0.71073
_diffrn_reflns_av_R_equivalents 0.0387
_diffrn_reflns_av_sigmaI/netI 0.0363
_diffrn_reflns_limit_h_max 14
_diffrn_reflns_limit_h_min -14
_diffrn_reflns_limit_k_max 11
_diffrn_reflns_limit_k_min -11
_diffrn_reflns_limit_l_max 15
_diffrn_reflns_limit_l_min -15
_diffrn_reflns_number 9929
_diffrn_reflns_theta_full 25.03
_diffrn_reflns_theta_max 25.03
_diffrn_reflns_theta_min 2.96
_exptl_absorpt_coefficient_mu 0.363
_exptl_absorpt_correction_T_max 0.956
_exptl_absorpt_correction_T_min 0.897
_exptl_absorpt_correction_type multi-scan
_exptl_crystal_colour colourless
_exptl_crystal_density_diffrn 1.474
_exptl_crystal_density_method 'not measured'
_exptl_crystal_description block
_exptl_crystal_F_000 712
_exptl_crystal_size_max 0.45
_exptl_crystal_size_mid 0.25
_exptl_crystal_size_min 0.125
_refine_diff_density_max 0.257
_refine_diff_density_min -0.336
_refine_diff_density_rms 0.052
_refine_ls_extinction_coef 0.0050(15)
_refine_ls_extinction_expression Fc^*^=kFc[1+0.001xFc^2^\l^3^/sin(2\q)]^-1/4^
_refine_ls_extinction_method SHELXL
_refine_ls_goodness_of_fit_ref 1.034
_refine_ls_hydrogen_treatment mixed
_refine_ls_matrix_type full
_refine_ls_number_parameters 268
_refine_ls_number_reflns 2697
_refine_ls_number_restraints 0
_refine_ls_restrained_S_all 1.034
_refine_ls_R_factor_all 0.0436
_refine_ls_R_factor_gt 0.0347
_refine_ls_shift/su_max 0.001
_refine_ls_shift/su_mean 0.000
_refine_ls_structure_factor_coef Fsqd
_refine_ls_weighting_details 'calc w=1/[\s^2^(Fo^2^)+(0.0508P)^2^+0.5356P] where P=(Fo^2^+2Fc^2^)/3'
_refine_ls_weighting_scheme calc
_refine_ls_wR_factor_gt 0.0863
_refine_ls_wR_factor_ref 0.0917
_reflns_number_gt 2267
_reflns_number_total 2697
_reflns_threshold_expression >2sigma(I)
_cod_data_source_file eCrystal-194.cif
_cod_data_source_block 00tam075
_cod_depositor_comments
;
Citation :
Coles, Simon J. and Hursthouse, Michael B. and Mayer, Thomas A. and 
Threlfall, Terry L (2000) 
University of Southampton, Crystal Structure Report Archive. 
(doi:10.5258/ecrystals/194)

More at:
http://ecrystals.chem.soton.ac.uk/194/
;
_cod_original_sg_symbol_H-M P21/n
_cod_database_code 1519265

loop_
_symmetry_equiv_pos_as_xyz
'x, y, z'
'-x+1/2, y+1/2, -z+1/2'
'-x, -y, -z'
'x-1/2, -y-1/2, z-1/2'

loop_
_atom_site_label
_atom_site_type_symbol
_atom_site_fract_x
_atom_site_fract_y
_atom_site_fract_z
_atom_site_U_iso_or_equiv
_atom_site_adp_type
_atom_site_occupancy
_atom_site_symmetry_multiplicity
_atom_site_calc_flag
_atom_site_refinement_flags
_atom_site_disorder_assembly
_atom_site_disorder_group
S12 S 1.00175(4) 0.13290(5) 0.84697(5) 0.03327(19) Uani 1 1 d . . .
C17 C 0.89695(16) 0.22709(18) 0.88868(14) 0.0204(4) Uani 1 1 d . . .
N13 N 0.92018(14) 0.35911(15) 0.90391(13) 0.0275(4) Uani 1 1 d . . .
N22 N 0.74934(14) -0.37912(18) 0.88186(13) 0.0266(4) Uani 1 1 d . . .
C24 C 0.68270(17) -0.28122(19) 0.89945(15) 0.0263(5) Uani 1 1 d . . .
C22 C 0.85219(18) -0.3227(2) 0.85676(18) 0.0272(5) Uani 1 1 d . . .
C18 C 1.02480(18) 0.3880(2) 0.88296(18) 0.0319(5) Uani 1 1 d . . .
C19 C 1.0803(2) 0.2824(2) 0.85201(18) 0.0334(5) Uani 1 1 d . . .
C21 C 0.83492(19) -0.1661(2) 0.86401(18) 0.0303(5) Uani 1 1 d . . .
C25 C 0.5739(2) -0.3080(3) 0.9273(2) 0.0391(6) Uani 1 1 d . . .
H13 H 0.8962(15) 0.1492(19) 1.1058(14) 0.014(5) Uiso 1 1 d . . .
H16 H 0.7164(17) 0.512(2) 1.2385(15) 0.028(5) Uiso 1 1 d . . .
H12 H 0.9641(18) 0.2265(19) 1.2704(15) 0.024(5) Uiso 1 1 d . . .
H15 H 0.6494(17) 0.4406(19) 1.0699(15) 0.021(5) Uiso 1 1 d . . .
H22A H 0.860(2) -0.352(2) 0.7878(19) 0.041(6) Uiso 1 1 d . . .
H22B H 0.9146(19) -0.350(2) 0.9041(18) 0.031(6) Uiso 1 1 d . . .
H21A H 0.8288(19) -0.119(2) 0.7968(19) 0.041(6) Uiso 1 1 d . . .
H25A H 0.550(2) -0.396(3) 0.906(2) 0.049(7) Uiso 1 1 d . . .
H19 H 1.148(2) 0.279(2) 0.8361(18) 0.040(7) Uiso 1 1 d . . .
H21B H 0.8904(18) -0.123(2) 0.9177(17) 0.026(5) Uiso 1 1 d . . .
H25B H 0.531(3) -0.227(3) 0.900(2) 0.071(9) Uiso 1 1 d . . .
H11 H 0.956(2) 0.404(2) 1.3952(18) 0.035(7) Uiso 1 1 d . . .
H10 H 0.858(2) 0.497(3) 1.3916(18) 0.042(7) Uiso 1 1 d . . .
H25C H 0.583(2) -0.299(3) 1.000(2) 0.052(8) Uiso 1 1 d . . .
H18 H 1.051(2) 0.477(2) 0.8933(17) 0.037(6) Uiso 1 1 d . . .
H21N H 0.692(2) -0.088(3) 0.898(2) 0.055(8) Uiso 1 1 d . . .
H22 H 0.7349(19) -0.458(3) 0.8820(16) 0.032(6) Uiso 1 1 d . . .
S11 S 0.71038(4) 0.22524(4) 0.94674(3) 0.01863(17) Uani 1 1 d . . .
O11 O 0.63130(11) 0.11375(12) 0.95588(10) 0.0235(3) Uani 1 1 d . . .
N12 N 0.80539(13) 0.15336(15) 0.90254(12) 0.0210(4) Uani 1 1 d . . .
O12 O 0.65654(11) 0.34490(12) 0.88981(10) 0.0225(3) Uani 1 1 d . . .
C13 C 0.85919(15) 0.22204(18) 1.13177(15) 0.0200(4) Uani 1 1 d . . .
C15 C 0.71382(15) 0.39467(19) 1.11187(14) 0.0204(4) Uani 1 1 d . . .
N21 N 0.72369(15) -0.15680(18) 0.88952(14) 0.0298(4) Uani 1 1 d . . .
C14 C 0.76581(15) 0.28552(17) 1.07157(14) 0.0177(4) Uani 1 1 d . . .
C12 C 0.90009(17) 0.26719(19) 1.23040(15) 0.0217(4) Uani 1 1 d . . .
C11 C 0.84862(16) 0.37742(19) 1.27151(14) 0.0220(4) Uani 1 1 d . . .
N11 N 0.88887(17) 0.4212(2) 1.37001(13) 0.0320(4) Uani 1 1 d . . .
C16 C 0.75355(15) 0.43921(19) 1.21071(14) 0.0217(4) Uani 1 1 d . . .

loop_
_atom_site_aniso_label
_atom_site_aniso_U_11
_atom_site_aniso_U_22
_atom_site_aniso_U_33
_atom_site_aniso_U_23
_atom_site_aniso_U_13
_atom_site_aniso_U_12
S12 0.0304(3) 0.0217(3) 0.0526(4) -0.0050(2) 0.0197(3) 0.0009(2)
C17 0.0249(11) 0.0191(9) 0.0181(9) -0.0006(7) 0.0068(8) 0.0006(7)
N13 0.0301(10) 0.0189(9) 0.0375(10) -0.0038(7) 0.0163(8) -0.0035(7)
N22 0.0316(10) 0.0131(9) 0.0359(10) -0.0013(7) 0.0086(8) -0.0025(7)
C24 0.0278(11) 0.0248(11) 0.0256(11) -0.0031(8) 0.0037(9) -0.0006(8)
C22 0.0249(11) 0.0276(11) 0.0305(12) 0.0014(9) 0.0088(10) 0.0019(9)
C18 0.0321(12) 0.0230(11) 0.0451(13) -0.0013(9) 0.0184(10) -0.0065(9)
C19 0.0257(12) 0.0304(12) 0.0481(14) -0.0014(9) 0.0171(11) -0.0024(9)
C21 0.0340(13) 0.0258(11) 0.0322(12) -0.0013(9) 0.0093(10) -0.0055(9)
C25 0.0314(13) 0.0355(14) 0.0533(17) -0.0047(12) 0.0156(12) -0.0056(11)
S11 0.0198(3) 0.0142(3) 0.0220(3) -0.00017(16) 0.00442(19) -0.00194(16)
O11 0.0225(7) 0.0193(6) 0.0289(8) 0.0009(5) 0.0057(6) -0.0058(5)
N12 0.0245(9) 0.0149(8) 0.0253(9) -0.0023(6) 0.0088(7) -0.0014(6)
O12 0.0248(7) 0.0182(7) 0.0232(7) 0.0021(5) 0.0017(6) 0.0002(5)
C13 0.0186(10) 0.0162(9) 0.0270(10) 0.0010(7) 0.0090(8) 0.0019(7)
C15 0.0145(9) 0.0217(10) 0.0254(10) 0.0021(8) 0.0054(8) 0.0026(8)
N21 0.0329(10) 0.0172(9) 0.0414(11) -0.0017(7) 0.0122(8) 0.0007(7)
C14 0.0167(9) 0.0167(9) 0.0209(9) 0.0007(7) 0.0065(8) -0.0024(7)
C12 0.0184(10) 0.0228(10) 0.0236(10) 0.0043(8) 0.0033(8) 0.0016(8)
C11 0.0217(10) 0.0258(10) 0.0206(10) 0.0007(7) 0.0087(8) -0.0053(8)
N11 0.0281(11) 0.0430(12) 0.0237(10) -0.0080(8) 0.0026(8) 0.0051(9)
C16 0.0195(10) 0.0233(10) 0.0248(10) -0.0036(8) 0.0103(8) 0.0010(8)

loop_
_atom_type_symbol
_atom_type_description
_atom_type_scat_dispersion_real
_atom_type_scat_dispersion_imag
_atom_type_scat_source
C C 0.0033 0.0016 'International Tables Vol C Tables 4.2.6.8 and 6.1.1.4'
H H 0.0000 0.0000 'International Tables Vol C Tables 4.2.6.8 and 6.1.1.4'
N N 0.0061 0.0033 'International Tables Vol C Tables 4.2.6.8 and 6.1.1.4'
O O 0.0106 0.0060 'International Tables Vol C Tables 4.2.6.8 and 6.1.1.4'
S S 0.1246 0.1234 'International Tables Vol C Tables 4.2.6.8 and 6.1.1.4'

loop_
_geom_angle_atom_site_label_1
_geom_angle_atom_site_label_2
_geom_angle_atom_site_label_3
_geom_angle
_geom_angle_site_symmetry_1
_geom_angle_site_symmetry_3
C19 S12 C17 89.53(10) . .
N13 C17 N12 129.74(17) . .
N13 C17 S12 113.80(14) . .
N12 C17 S12 116.44(13) . .
C17 N13 C18 109.94(16) . .
C24 N22 C22 111.69(17) . .
N22 C24 N21 112.18(19) . .
N22 C24 C25 123.34(19) . .
N21 C24 C25 124.48(19) . .
N22 C22 C21 102.42(16) . .
C19 C18 N13 117.15(19) . .
C18 C19 S12 109.57(17) . .
N21 C21 C22 102.76(16) . .
O12 S11 O11 112.85(8) . .
O12 S11 N12 116.09(8) . .
O11 S11 N12 105.03(8) . .
O12 S11 C14 106.09(8) . .
O11 S11 C14 106.99(8) . .
N12 S11 C14 109.48(9) . .
C17 N12 S11 120.69(12) . .
C12 C13 C14 120.34(18) . .
C16 C15 C14 120.52(17) . .
C24 N21 C21 110.91(17) . .
C15 C14 C13 119.40(17) . .
C15 C14 S11 119.88(14) . .
C13 C14 S11 120.68(14) . .
C13 C12 C11 120.69(18) . .
N11 C11 C12 120.52(18) . .
N11 C11 C16 120.98(18) . .
C12 C11 C16 118.48(17) . .
C15 C16 C11 120.55(17) . .

loop_
_geom_bond_atom_site_label_1
_geom_bond_atom_site_label_2
_geom_bond_distance
_geom_bond_site_symmetry_2
S12 C19 1.719(2) .
S12 C17 1.7471(19) .
C17 N13 1.307(2) .
C17 N12 1.366(2) .
N13 C18 1.388(3) .
N22 C24 1.295(3) .
N22 C22 1.466(3) .
C24 N21 1.313(3) .
C24 C25 1.471(3) .
C22 C21 1.525(3) .
C18 C19 1.331(3) .
C21 N21 1.466(3) .
S11 O12 1.4576(13) .
S11 O11 1.4626(13) .
S11 N12 1.5641(16) .
S11 C14 1.7620(19) .
C13 C12 1.378(3) .
C13 C14 1.391(3) .
C15 C16 1.377(3) .
C15 C14 1.390(2) .
C12 C11 1.400(3) .
C11 N11 1.371(3) .
C11 C16 1.401(3) .
